data_1513213
loop_
_publ_author_name
'Napolitano, Emilio'
'Dolci, Francesco'
'Campesi, Renato'
'Pistidda, Claudio'
'Hoelzel,  Markus'
'Moretto, Pietro'
'Enzo, Stefano'

_publ_contact_author_address
;European Commission
DG-Joint Research Centre- JRC
Institute for Energy and Transport- IET
Westerduinweg 3, NL-1755 Petten
The Netherlands
;
_publ_contact_author_email emilio.NAPOLITANO@ec.europa.eu
_publ_contact_author_name 'Emilio Napolitano'
_publ_contact_author_phone '+31 224 56 5299'
_publ_section_title
;
 Corrigendum to Crystal structure solution of KMg(ND)(ND2): An ordered
 mixed amide/imide compound.
;
_journal_coden_Cambridge 1509
_journal_name_full Int.J.Hydro.Eneg
_journal_page_first 8181
_journal_page_last 8183
_journal_paper_doi '10.1016/j.ijhydene.2014.03.073 http://dx.doi.org/10.1016/j.ijhydene.2013.10.131'
_journal_volume 39
_journal_year 2014
_chemical_formula_moiety 'K1 Mg1 N2 D3'
_chemical_formula_structural KMg(ND)(ND2)
_chemical_formula_sum 'D3 K Mg N2'
_chemical_formula_weight 97.459
_chemical_name_common 'Potassium Magnesium imide-amide'
_chemical_name_systematic 'Potassium Magnesium imide-amide'
_chemical_properties_physical 'air-sensitive, moisture-sensitive'
_space_group_IT_number 62
_symmetry_cell_setting orthorhombic
_symmetry_Int_Tables_number 62
_symmetry_space_group_name_Hall '-P 2ac 2n'
_symmetry_space_group_name_H-M 'P n m a'
_cell_angle_alpha 90.0
_cell_angle_beta 90.0
_cell_angle_gamma 90
_cell_formula_units_Z 4
_cell_length_a 9.3497(3)
_cell_length_b 3.6631(1)
_cell_length_c 9.8901(3)
_cell_volume 338.725(18)
_computing_structure_refinement 'Maud, version 2.33'
_diffrn_ambient_pressure 101.325
_diffrn_ambient_temperature 298
_diffrn_radiation_probe neutron
_diffrn_radiation_wavelength '1.5482 '
_diffrn_source 'nuclear reactor'
_diffrn_source_type 'FRM-II  beamline SPODI'
_exptl_crystal_density_diffrn 1.91
_pd_meas_2theta_range_max 140
_pd_meas_2theta_range_min 5
_refine_ls_goodness_of_fit_all 0.011139839
_refine_ls_R_factor_all 0.027144868
_refine_ls_wR_factor_all 0.035510313
_cod_data_source_file KMgN2D3.cif
_cod_data_source_block KMgN2D3
_cod_depositor_comments
;The authors want to remark that the crystal structure, KMg(ND)(ND2),
 originally described with an orthorhombic system with space group
 P212121 (n.19) in the article by Napolitano et al. [1], was recently
 reconsidered and the crystal model can be described in higher symmetry
 using the space group Pnma (n.62) [2].
 As a consequence of the new
 symmetry: cell parameters, space group, and atomic coordinates have
 been updated.
 
 [1]Int J Hydrogen Energy 2014;39:868e76.
 [2]Int J
 Hydrogen Energy 2014;39:8181e83.

The following automatic conversions were performed:

'_journal_paper_doi' value
'http://dx.doi.org/10.1016/j.ijhydene.2014.03.073
http://dx.doi.org/10.1016/j.ijhydene.2013.10.131' was changed to
'10.1016/j.ijhydene.2014.03.073
http://dx.doi.org/10.1016/j.ijhydene.2013.10.131'.

Automatic conversion script
Id: cif_fix_values 6433 2018-09-21 13:16:33Z andrius 
;
_cod_original_cell_volume 338.725(2)
_cod_original_sg_symbol_Hall P_2ac_2n
_cod_original_formula_sum 'K1 Mg1 N2 D3'
_cod_database_code 1513213

loop_
_symmetry_equiv_pos_site_id
_symmetry_equiv_pos_as_xyz
1 x,y,z
2 1/2-x,-y,1/2+z
3 1/2+x,1/2-y,1/2-z
4 -x,1/2+y,-z
5 -x,-y,-z
6 1/2+x,y,1/2-z
7 1/2-x,1/2+y,1/2+z
8 x,1/2-y,z

loop_
_atom_site_label
_atom_site_type_symbol
_atom_site_fract_x
_atom_site_fract_y
_atom_site_fract_z
_atom_site_occupancy
_atom_site_B_iso_or_equiv
_atom_site_symmetry_multiplicity
_atom_site_Wyckoff_symbol
K K 0.2189(7) 0.7500 0.1540(6) 1.000 2.3(1) 4 c
Mg Mg 0.0321(3) 0.2500 0.3956(4) 1.000 0.52(6) 4 c
N1 N 0.1238(2) 0.7500 0.4540(3) 1.000 0.69(4) 4 c
N2 N 0.4772(1) 0.2500 0.3048(3) 1.000 1.48(5) 4 c
D1 D 0.2276(5) 0.7500 0.4440(4) 1.000 3.02(8) 4 c
D2 D 0.4351(4) 0.0430(8) 0.3570(3) 1.000 4.4(1) 8 d
